data_4335197
loop_
_publ_author_name
'Nasser Nasser'
'Aneta Borecki'
'Paul D. Boyle'
'Richard J. Puddephatt'

_publ_contact_author_address 'University of Western Ontario'
_publ_contact_author_email pudd@uwo.ca
_publ_contact_author_name Puddephatt
_publ_section_title
;
 A Versatile Diphosphine Ligand: cis and trans Chelation or Bridging, with
 Self Association through Hydrogen Bonding
;
_journal_name_full 'Inorganic Chemistry'
_journal_page_first 7051
_journal_page_last 7060
_journal_paper_doi 10.1021/ic400576m
_journal_volume 52
_journal_year 2013
_chemical_formula_moiety 'C72 H66 Cl4 N4 O4 P4 Pt2, C6 H6'
_chemical_formula_sum 'C19.5 H18 Cl N O P Pt0.5'
_chemical_formula_weight 446.31
_chemical_name_systematic
; 
 ? 
;
_space_group_IT_number 2
_symmetry_cell_setting triclinic
_symmetry_space_group_name_Hall '-P 1'
_symmetry_space_group_name_H-M 'P -1'
_atom_sites_solution_hydrogens geom
_atom_sites_solution_primary direct
_atom_sites_solution_secondary difmap
_audit_creation_method SHELXL-97
_cell_angle_alpha 89.73(3)
_cell_angle_beta 68.07(3)
_cell_angle_gamma 86.94(3)
_cell_formula_units_Z 4
_cell_length_a 12.102(2)
_cell_length_b 13.432(3)
_cell_length_c 14.707(3)
_cell_measurement_temperature 150(2)
_cell_measurement_theta_max 27.48
_cell_measurement_theta_min 2.04
_cell_volume 2214.2(9)
_computing_cell_refinement 'DENZO-SMN (Otwinowski & Minor, 1997)'
_computing_data_collection 'COLLECT (Nonius, 1997-2001)'
_computing_data_reduction DENZO-SMN
_computing_molecular_graphics 'SHELXTL/PC (Sheldrick, 2001)'
_computing_publication_material SHELXTL/PC
_computing_structure_refinement 'SHELXL-97 (Sheldrick, 2008)'
_computing_structure_solution 'SHELXS-97 (Sheldrick, 2008)'
_diffrn_ambient_temperature 150(2)
_diffrn_measured_fraction_theta_full 0.998
_diffrn_measured_fraction_theta_max 0.998
_diffrn_measurement_device_type 'Nonius Kappa-CCD'
_diffrn_measurement_method '\f scans, and \w scans with \k offsets'
_diffrn_radiation_monochromator graphite
_diffrn_radiation_source 'fine-focus sealed tube'
_diffrn_radiation_type MoK\a
_diffrn_radiation_wavelength 0.71073
_diffrn_reflns_av_R_equivalents 0.0257
_diffrn_reflns_av_sigmaI/netI 0.0352
_diffrn_reflns_limit_h_max 14
_diffrn_reflns_limit_h_min -14
_diffrn_reflns_limit_k_max 15
_diffrn_reflns_limit_k_min -15
_diffrn_reflns_limit_l_max 17
_diffrn_reflns_limit_l_min -17
_diffrn_reflns_number 15210
_diffrn_reflns_theta_full 25.03
_diffrn_reflns_theta_max 25.03
_diffrn_reflns_theta_min 2.46
_exptl_absorpt_coefficient_mu 3.392
_exptl_absorpt_correction_T_max 0.5804
_exptl_absorpt_correction_T_min 0.5224
_exptl_absorpt_correction_type multi-scan
_exptl_absorpt_process_details 'DENZO-SMN (Otwinowski & Minor, 1997)'
_exptl_crystal_colour colourless
_exptl_crystal_density_diffrn 1.339
_exptl_crystal_description prism
_exptl_crystal_F_000 884
_exptl_crystal_size_max 0.22
_exptl_crystal_size_mid 0.20
_exptl_crystal_size_min 0.18
_platon_squeeze_details
;
Sluis, P. v. d., Spek, A. L., Acta Cryst. (1990), A46, 194-201 
implemented in a more general way as the SQUEEZE procedure in PLATON
;
_refine_diff_density_max 0.986
_refine_diff_density_min -1.170
_refine_diff_density_rms 0.101
_refine_ls_extinction_method none
_refine_ls_goodness_of_fit_ref 1.067
_refine_ls_hydrogen_treatment constr
_refine_ls_matrix_type full
_refine_ls_number_parameters 433
_refine_ls_number_reflns 7810
_refine_ls_number_restraints 0
_refine_ls_restrained_S_all 1.067
_refine_ls_R_factor_all 0.0362
_refine_ls_R_factor_gt 0.0318
_refine_ls_shift/su_max 0.002
_refine_ls_shift/su_mean 0.000
_refine_ls_structure_factor_coef Fsqd
_refine_ls_weighting_details 'calc w=1/[\s^2^(Fo^2^)+(0.0388P)^2^+3.7448P] where P=(Fo^2^+2Fc^2^)/3'
_refine_ls_weighting_scheme calc
_refine_ls_wR_factor_gt 0.0801
_refine_ls_wR_factor_ref 0.0820
_reflns_number_gt 7114
_reflns_number_total 7810
_reflns_threshold_expression >2sigma(I)
_cod_data_source_file ic400576m_si_001_2.cif
_cod_data_source_block 2b
_cod_original_cell_volume 2214.2(8)
_cod_original_formula_sum 'C19.50 H18 Cl N O P Pt0.50'
_cod_database_code 4335197

loop_
_symmetry_equiv_pos_as_xyz
'x, y, z'
'-x, -y, -z'

loop_
_atom_site_label
_atom_site_type_symbol
_atom_site_fract_x
_atom_site_fract_y
_atom_site_fract_z
_atom_site_U_iso_or_equiv
_atom_site_adp_type
_atom_site_occupancy
_atom_site_symmetry_multiplicity
_atom_site_calc_flag
_atom_site_refinement_flags
Pt1 Pt 0.038053(13) 0.743372(12) 0.360117(11) 0.02959(7) Uani 1 1 d .
Cl1 Cl 0.00648(9) 0.82293(8) 0.51341(8) 0.0355(2) Uani 1 1 d .
Cl2 Cl -0.16929(10) 0.71449(11) 0.42340(9) 0.0492(3) Uani 1 1 d .
P1 P 0.23524(9) 0.76309(8) 0.32783(8) 0.0285(2) Uani 1 1 d .
P2 P 0.05187(9) 0.67356(8) 0.21467(8) 0.0293(2) Uani 1 1 d .
O1 O 0.4110(3) 1.0382(2) 0.1809(2) 0.0500(9) Uani 1 1 d .
O2 O 0.7008(4) 1.4206(3) 0.0956(3) 0.0657(12) Uani 1 1 d .
N1 N 0.2472(3) 1.0717(3) 0.3184(3) 0.0360(9) Uani 1 1 d .
H1A H 0.2069 1.1151 0.3652 0.043 Uiso 1 1 calc R
N2 N 0.7662(3) 1.2577(3) 0.0776(3) 0.0381(9) Uani 1 1 d .
H2A H 0.7549 1.1973 0.1016 0.046 Uiso 1 1 calc R
C1 C 0.2873(4) 0.6883(3) 0.4118(3) 0.0335(10) Uani 1 1 d .
C2 C 0.4003(5) 0.7053(4) 0.4155(4) 0.0551(14) Uani 1 1 d .
H2B H 0.4484 0.7537 0.3744 0.066 Uiso 1 1 calc R
C3 C 0.4415(6) 0.6506(5) 0.4797(5) 0.0669(17) Uani 1 1 d .
H3A H 0.5170 0.6624 0.4822 0.080 Uiso 1 1 calc R
C4 C 0.3706(5) 0.5793(4) 0.5397(4) 0.0562(15) Uani 1 1 d .
H4A H 0.3976 0.5431 0.5838 0.067 Uiso 1 1 calc R
C5 C 0.2612(5) 0.5607(4) 0.5352(4) 0.0452(12) Uani 1 1 d .
H5A H 0.2145 0.5112 0.5757 0.054 Uiso 1 1 calc R
C6 C 0.2182(4) 0.6149(3) 0.4710(3) 0.0380(11) Uani 1 1 d .
H6A H 0.1432 0.6016 0.4682 0.046 Uiso 1 1 calc R
C7 C 0.3493(4) 0.7266(3) 0.2084(3) 0.0319(10) Uani 1 1 d .
C8 C 0.4002(4) 0.7979(3) 0.1359(3) 0.0331(10) Uani 1 1 d .
H8A H 0.3786 0.8668 0.1496 0.040 Uiso 1 1 calc R
C9 C 0.4825(4) 0.7663(4) 0.0441(3) 0.0392(11) Uani 1 1 d .
H9A H 0.5161 0.8143 -0.0048 0.047 Uiso 1 1 calc R
C10 C 0.5162(4) 0.6654(4) 0.0231(4) 0.0439(12) Uani 1 1 d .
H10A H 0.5712 0.6449 -0.0400 0.053 Uiso 1 1 calc R
C12 C 0.3838(4) 0.6252(4) 0.1875(3) 0.0376(10) Uani 1 1 d .
H12A H 0.3496 0.5769 0.2359 0.045 Uiso 1 1 calc R
C13 C 0.2688(4) 0.8918(3) 0.3495(3) 0.0306(9) Uani 1 1 d .
H13A H 0.2505 0.9013 0.4205 0.037 Uiso 1 1 calc R
H13B H 0.3554 0.8996 0.3147 0.037 Uiso 1 1 calc R
C14 C 0.1993(4) 0.9745(3) 0.3158(3) 0.0359(10) Uani 1 1 d .
H14A H 0.2053 0.9593 0.2483 0.043 Uiso 1 1 calc R
H14B H 0.1140 0.9764 0.3593 0.043 Uiso 1 1 calc R
C15 C 0.3531(4) 1.0958(3) 0.2495(3) 0.0355(10) Uani 1 1 d .
C16 C 0.3992(4) 1.1960(3) 0.2599(3) 0.0342(10) Uani 1 1 d .
C17 C 0.3318(4) 1.2715(3) 0.3266(3) 0.0402(11) Uani 1 1 d .
H17A H 0.2530 1.2603 0.3703 0.048 Uiso 1 1 calc R
C18 C 0.3802(5) 1.3620(4) 0.3287(3) 0.0461(13) Uani 1 1 d .
H18A H 0.3352 1.4121 0.3751 0.055 Uiso 1 1 calc R
C19 C 0.4950(4) 1.3803(3) 0.2630(3) 0.0402(11) Uani 1 1 d .
H19A H 0.5261 1.4436 0.2638 0.048 Uiso 1 1 calc R
C20 C 0.5645(4) 1.3068(3) 0.1961(3) 0.0352(10) Uani 1 1 d .
C21 C 0.5170(4) 1.2145(3) 0.1952(3) 0.0333(10) Uani 1 1 d .
H21A H 0.5639 1.1635 0.1509 0.040 Uiso 1 1 calc R
C22 C 0.6834(4) 1.3335(4) 0.1205(3) 0.0391(11) Uani 1 1 d .
C23 C 0.8748(4) 1.2763(4) -0.0087(3) 0.0400(11) Uani 1 1 d .
H23A H 0.9376 1.2232 -0.0159 0.048 Uiso 1 1 calc R
H23B H 0.9059 1.3412 -0.0010 0.048 Uiso 1 1 calc R
C36 C 0.1603(4) 0.7227(3) 0.1010(3) 0.0341(10) Uani 1 1 d .
H36A H 0.2341 0.7462 0.0985 0.041 Uiso 1 1 calc R
C30 C 0.0827(4) 0.5382(3) 0.2098(3) 0.0378(11) Uani 1 1 d .
C35 C 0.1354(5) 0.4857(4) 0.1205(4) 0.0486(13) Uani 1 1 d .
H35A H 0.1600 0.5205 0.0604 0.058 Uiso 1 1 calc R
C34 C 0.1520(5) 0.3808(4) 0.1203(5) 0.0601(16) Uani 1 1 d .
H34A H 0.1857 0.3449 0.0598 0.072 Uiso 1 1 calc R
C33 C 0.1192(6) 0.3296(4) 0.2082(5) 0.0675(18) Uani 1 1 d .
H33A H 0.1315 0.2591 0.2079 0.081 Uiso 1 1 calc R
C32 C 0.0681(6) 0.3828(4) 0.2971(5) 0.0641(17) Uani 1 1 d .
H32A H 0.0452 0.3482 0.3573 0.077 Uiso 1 1 calc R
C29 C -0.1588(4) 0.6173(4) 0.1880(4) 0.0421(11) Uani 1 1 d .
H29A H -0.1311 0.5499 0.1884 0.051 Uiso 1 1 calc R
C31 C 0.0505(5) 0.4863(4) 0.2977(4) 0.0485(13) Uani 1 1 d .
H31A H 0.0162 0.5218 0.3584 0.058 Uiso 1 1 calc R
C24 C -0.0916(4) 0.6945(3) 0.1977(3) 0.0341(10) Uani 1 1 d .
C28 C -0.2690(5) 0.6401(4) 0.1775(4) 0.0531(14) Uani 1 1 d .
H28A H -0.3147 0.5873 0.1706 0.064 Uiso 1 1 calc R
C27 C -0.3117(5) 0.7381(5) 0.1771(4) 0.0543(14) Uani 1 1 d .
H27A H -0.3868 0.7522 0.1719 0.065 Uiso 1 1 calc R
C26 C -0.2431(5) 0.8156(4) 0.1844(4) 0.0529(14) Uani 1 1 d .
H26A H -0.2706 0.8829 0.1828 0.063 Uiso 1 1 calc R
C25 C -0.1334(4) 0.7940(4) 0.1942(4) 0.0431(12) Uani 1 1 d .
H25A H -0.0866 0.8471 0.1985 0.052 Uiso 1 1 calc R
C11 C 0.4685(4) 0.5946(4) 0.0956(4) 0.0457(12) Uani 1 1 d .
H11A H 0.4934 0.5261 0.0825 0.055 Uiso 1 1 calc R
C2S C 0.4361(6) 0.0767(5) 0.5635(5) 0.0681(17) Uani 1 1 d .
H2SA H 0.3924 0.1291 0.6074 0.082 Uiso 1 1 calc R
C1S C 0.4593(6) 0.0853(5) 0.4646(5) 0.0695(18) Uani 1 1 d .
H1SA H 0.4315 0.1432 0.4405 0.083 Uiso 1 1 calc R
C3S C 0.4761(6) -0.0083(5) 0.5995(5) 0.0659(16) Uani 1 1 d .
H3SA H 0.4593 -0.0137 0.6677 0.079 Uiso 1 1 calc R

loop_
_atom_site_aniso_label
_atom_site_aniso_U_11
_atom_site_aniso_U_22
_atom_site_aniso_U_33
_atom_site_aniso_U_23
_atom_site_aniso_U_13
_atom_site_aniso_U_12
Pt1 0.02236(10) 0.03624(11) 0.02506(10) 0.00071(7) -0.00288(7) -0.00243(7)
Cl1 0.0334(6) 0.0395(6) 0.0258(5) -0.0042(4) -0.0024(4) 0.0003(5)
Cl2 0.0251(5) 0.0808(9) 0.0345(6) -0.0008(6) -0.0016(5) -0.0119(6)
P1 0.0220(5) 0.0315(6) 0.0285(6) -0.0016(4) -0.0055(4) -0.0010(4)
P2 0.0236(5) 0.0358(6) 0.0250(5) -0.0013(5) -0.0044(4) -0.0062(5)
O1 0.049(2) 0.042(2) 0.0383(19) -0.0111(16) 0.0081(16) -0.0090(16)
O2 0.065(3) 0.039(2) 0.061(2) -0.0097(18) 0.016(2) -0.0193(18)
N1 0.0298(19) 0.032(2) 0.033(2) -0.0026(16) 0.0036(16) -0.0015(16)
N2 0.037(2) 0.044(2) 0.028(2) 0.0045(17) -0.0047(16) -0.0061(18)
C1 0.033(2) 0.035(2) 0.030(2) -0.0029(19) -0.0097(19) -0.0009(19)
C2 0.045(3) 0.055(3) 0.072(4) 0.016(3) -0.029(3) -0.006(3)
C3 0.060(4) 0.067(4) 0.095(5) 0.016(4) -0.054(4) -0.006(3)
C4 0.070(4) 0.051(3) 0.059(4) 0.004(3) -0.039(3) 0.009(3)
C5 0.051(3) 0.042(3) 0.040(3) 0.005(2) -0.015(2) 0.004(2)
C6 0.037(3) 0.038(3) 0.038(3) -0.002(2) -0.013(2) 0.000(2)
C7 0.020(2) 0.038(3) 0.038(2) -0.0048(19) -0.0105(18) -0.0030(18)
C8 0.026(2) 0.042(3) 0.033(2) -0.0046(19) -0.0119(18) -0.0033(19)
C9 0.029(2) 0.054(3) 0.034(2) -0.007(2) -0.0091(19) -0.008(2)
C10 0.029(2) 0.065(3) 0.033(3) -0.013(2) -0.006(2) -0.001(2)
C12 0.033(2) 0.044(3) 0.035(2) -0.005(2) -0.011(2) -0.002(2)
C13 0.027(2) 0.032(2) 0.029(2) -0.0052(18) -0.0064(18) -0.0023(18)
C14 0.027(2) 0.037(3) 0.036(2) 0.000(2) -0.0040(19) -0.0027(19)
C15 0.037(2) 0.036(2) 0.028(2) 0.0007(19) -0.0052(19) -0.005(2)
C16 0.039(2) 0.032(2) 0.024(2) 0.0000(18) -0.0025(19) -0.0028(19)
C17 0.038(3) 0.041(3) 0.029(2) 0.003(2) 0.003(2) -0.004(2)
C18 0.057(3) 0.036(3) 0.031(3) -0.006(2) 0.001(2) -0.003(2)
C19 0.049(3) 0.033(2) 0.032(2) -0.0024(19) -0.007(2) -0.007(2)
C20 0.035(2) 0.038(3) 0.028(2) 0.0026(19) -0.0064(19) -0.005(2)
C21 0.036(2) 0.035(2) 0.025(2) 0.0029(18) -0.0065(18) -0.0022(19)
C22 0.041(3) 0.040(3) 0.030(2) -0.003(2) -0.004(2) -0.011(2)
C23 0.027(2) 0.057(3) 0.030(2) 0.000(2) -0.0032(19) -0.008(2)
C36 0.022(2) 0.049(3) 0.030(2) 0.003(2) -0.0080(18) -0.0135(19)
C30 0.026(2) 0.041(3) 0.041(3) 0.001(2) -0.006(2) -0.0025(19)
C35 0.045(3) 0.043(3) 0.045(3) -0.002(2) -0.003(2) -0.001(2)
C34 0.055(3) 0.044(3) 0.062(4) -0.009(3) 0.000(3) 0.001(3)
C33 0.063(4) 0.040(3) 0.081(5) 0.009(3) -0.007(3) 0.008(3)
C32 0.071(4) 0.047(3) 0.058(4) 0.014(3) -0.005(3) 0.004(3)
C29 0.034(2) 0.045(3) 0.044(3) -0.004(2) -0.009(2) -0.011(2)
C31 0.046(3) 0.048(3) 0.041(3) 0.006(2) -0.004(2) 0.000(2)
C24 0.025(2) 0.045(3) 0.029(2) -0.0008(19) -0.0060(18) -0.0079(19)
C28 0.042(3) 0.064(4) 0.056(3) -0.012(3) -0.020(3) -0.014(3)
C27 0.032(3) 0.077(4) 0.056(3) -0.014(3) -0.019(2) 0.003(3)
C26 0.044(3) 0.054(3) 0.060(4) -0.011(3) -0.020(3) 0.010(3)
C25 0.036(3) 0.043(3) 0.051(3) -0.011(2) -0.017(2) -0.002(2)
C11 0.042(3) 0.048(3) 0.048(3) -0.022(2) -0.020(2) 0.011(2)
C2S 0.062(4) 0.068(4) 0.075(5) -0.005(3) -0.026(3) -0.002(3)
C1S 0.072(4) 0.064(4) 0.080(5) 0.019(4) -0.038(4) -0.002(3)
C3S 0.060(4) 0.077(4) 0.073(4) 0.007(4) -0.038(3) -0.012(3)

loop_
_atom_type_symbol
_atom_type_description
_atom_type_scat_dispersion_real
_atom_type_scat_dispersion_imag
_atom_type_scat_source
C C 0.0033 0.0016 'International Tables Vol C Tables 4.2.6.8 and 6.1.1.4'
H H 0.0000 0.0000 'International Tables Vol C Tables 4.2.6.8 and 6.1.1.4'
N N 0.0061 0.0033 'International Tables Vol C Tables 4.2.6.8 and 6.1.1.4'
O O 0.0106 0.0060 'International Tables Vol C Tables 4.2.6.8 and 6.1.1.4'
P P 0.1023 0.0942 'International Tables Vol C Tables 4.2.6.8 and 6.1.1.4'
Cl Cl 0.1484 0.1585 'International Tables Vol C Tables 4.2.6.8 and 6.1.1.4'
Pt Pt -1.7033 8.3905 'International Tables Vol C Tables 4.2.6.8 and 6.1.1.4'

loop_
_geom_angle_atom_site_label_1
_geom_angle_atom_site_label_2
_geom_angle_atom_site_label_3
_geom_angle
_geom_angle_site_symmetry_1
_geom_angle_site_symmetry_3
P1 Pt1 P2 99.80(5) . .
P1 Pt1 Cl2 169.34(4) . .
P2 Pt1 Cl2 88.55(5) . .
P1 Pt1 Cl1 84.65(5) . .
P2 Pt1 Cl1 174.83(4) . .
Cl2 Pt1 Cl1 87.36(5) . .
C7 P1 C1 101.4(2) . .
C7 P1 C13 104.5(2) . .
C1 P1 C13 103.1(2) . .
C7 P1 Pt1 120.83(14) . .
C1 P1 Pt1 111.13(15) . .
C13 P1 Pt1 113.87(14) . .
C30 P2 C36 106.5(2) . .
C30 P2 C24 106.3(2) . .
C36 P2 C24 102.9(2) . .
C30 P2 Pt1 112.49(16) . .
C36 P2 Pt1 117.82(15) . .
C24 P2 Pt1 109.89(15) . .
C15 N1 C14 120.8(4) . .
C15 N1 H1A 119.6 . .
C14 N1 H1A 119.6 . .
C22 N2 C23 120.6(4) . .
C22 N2 H2A 119.7 . .
C23 N2 H2A 119.7 . .
C6 C1 C2 119.4(4) . .
C6 C1 P1 121.6(3) . .
C2 C1 P1 119.1(4) . .
C3 C2 C1 120.4(5) . .
C3 C2 H2B 119.8 . .
C1 C2 H2B 119.8 . .
C4 C3 C2 119.6(5) . .
C4 C3 H3A 120.2 . .
C2 C3 H3A 120.2 . .
C5 C4 C3 120.5(5) . .
C5 C4 H4A 119.8 . .
C3 C4 H4A 119.8 . .
C4 C5 C6 120.8(5) . .
C4 C5 H5A 119.6 . .
C6 C5 H5A 119.6 . .
C1 C6 C5 119.4(4) . .
C1 C6 H6A 120.3 . .
C5 C6 H6A 120.3 . .
C12 C7 C8 119.4(4) . .
C12 C7 P1 119.2(3) . .
C8 C7 P1 121.4(3) . .
C9 C8 C7 119.5(4) . .
C9 C8 H8A 120.2 . .
C7 C8 H8A 120.2 . .
C10 C9 C8 121.0(5) . .
C10 C9 H9A 119.5 . .
C8 C9 H9A 119.5 . .
C9 C10 C11 119.7(4) . .
C9 C10 H10A 120.1 . .
C11 C10 H10A 120.1 . .
C7 C12 C11 120.5(5) . .
C7 C12 H12A 119.8 . .
C11 C12 H12A 119.8 . .
C14 C13 P1 114.5(3) . .
C14 C13 H13A 108.6 . .
P1 C13 H13A 108.6 . .
C14 C13 H13B 108.6 . .
P1 C13 H13B 108.6 . .
H13A C13 H13B 107.6 . .
N1 C14 C13 110.6(4) . .
N1 C14 H14A 109.5 . .
C13 C14 H14A 109.5 . .
N1 C14 H14B 109.5 . .
C13 C14 H14B 109.5 . .
H14A C14 H14B 108.1 . .
O1 C15 N1 121.7(4) . .
O1 C15 C16 120.6(4) . .
N1 C15 C16 117.6(4) . .
C17 C16 C21 119.0(4) . .
C17 C16 C15 124.1(4) . .
C21 C16 C15 116.8(4) . .
C18 C17 C16 120.1(4) . .
C18 C17 H17A 120.0 . .
C16 C17 H17A 120.0 . .
C17 C18 C19 120.5(4) . .
C17 C18 H18A 119.8 . .
C19 C18 H18A 119.8 . .
C20 C19 C18 120.9(4) . .
C20 C19 H19A 119.5 . .
C18 C19 H19A 119.5 . .
C21 C20 C19 118.8(4) . .
C21 C20 C22 122.1(4) . .
C19 C20 C22 118.7(4) . .
C20 C21 C16 120.7(4) . .
C20 C21 H21A 119.6 . .
C16 C21 H21A 119.6 . .
O2 C22 N2 121.8(4) . .
O2 C22 C20 120.0(4) . .
N2 C22 C20 118.0(4) . .
N2 C23 C36 107.5(4) . 2_675
N2 C23 H23A 110.2 . .
C36 C23 H23A 110.2 2_675 .
N2 C23 H23B 110.2 . .
C36 C23 H23B 110.2 2_675 .
H23A C23 H23B 108.5 . .
C23 C36 P2 116.8(3) 2_675 .
C23 C36 H36A 121.6 2_675 .
P2 C36 H36A 121.6 . .
C31 C30 C35 119.5(5) . .
C31 C30 P2 118.8(4) . .
C35 C30 P2 121.7(4) . .
C30 C35 C34 119.7(5) . .
C30 C35 H35A 120.1 . .
C34 C35 H35A 120.1 . .
C33 C34 C35 120.4(5) . .
C33 C34 H34A 119.8 . .
C35 C34 H34A 119.8 . .
C34 C33 C32 119.5(5) . .
C34 C33 H33A 120.3 . .
C32 C33 H33A 120.3 . .
C31 C32 C33 120.3(5) . .
C31 C32 H32A 119.8 . .
C33 C32 H32A 119.8 . .
C24 C29 C28 119.5(5) . .
C24 C29 H29A 120.3 . .
C28 C29 H29A 120.3 . .
C32 C31 C30 120.6(5) . .
C32 C31 H31A 119.7 . .
C30 C31 H31A 119.7 . .
C29 C24 C25 119.1(4) . .
C29 C24 P2 123.2(4) . .
C25 C24 P2 117.7(3) . .
C27 C28 C29 121.3(5) . .
C27 C28 H28A 119.4 . .
C29 C28 H28A 119.4 . .
C28 C27 C26 119.3(5) . .
C28 C27 H27A 120.3 . .
C26 C27 H27A 120.3 . .
C27 C26 C25 119.9(5) . .
C27 C26 H26A 120.0 . .
C25 C26 H26A 120.0 . .
C26 C25 C24 120.8(5) . .
C26 C25 H25A 119.6 . .
C24 C25 H25A 119.6 . .
C10 C11 C12 119.7(5) . .
C10 C11 H11A 120.1 . .
C12 C11 H11A 120.1 . .
C1S C2S C3S 120.6(6) . .
C1S C2S H2SA 119.7 . .
C3S C2S H2SA 119.7 . .
C2S C1S C3S 119.4(6) . 2_656
C2S C1S H1SA 120.3 . .
C3S C1S H1SA 120.3 2_656 .
C1S C3S C2S 120.0(6) 2_656 .
C1S C3S H3SA 120.0 2_656 .
C2S C3S H3SA 120.0 . .

loop_
_geom_bond_atom_site_label_1
_geom_bond_atom_site_label_2
_geom_bond_distance
_geom_bond_site_symmetry_2
Pt1 P1 2.2825(12) .
Pt1 P2 2.2843(13) .
Pt1 Cl2 2.3809(13) .
Pt1 Cl1 2.3887(13) .
P1 C7 1.832(4) .
P1 C1 1.853(5) .
P1 C13 1.853(4) .
P2 C30 1.832(5) .
P2 C36 1.843(4) .
P2 C24 1.851(4) .
O1 C15 1.237(5) .
O2 C22 1.230(6) .
N1 C15 1.358(6) .
N1 C14 1.463(6) .
N1 H1A 0.8800 .
N2 C22 1.365(6) .
N2 C23 1.480(5) .
N2 H2A 0.8800 .
C1 C6 1.402(6) .
C1 C2 1.418(7) .
C2 C3 1.409(8) .
C2 H2B 0.9500 .
C3 C4 1.395(8) .
C3 H3A 0.9500 .
C4 C5 1.385(8) .
C4 H4A 0.9500 .
C5 C6 1.419(7) .
C5 H5A 0.9500 .
C6 H6A 0.9500 .
C7 C12 1.404(6) .
C7 C8 1.413(6) .
C8 C9 1.397(6) .
C8 H8A 0.9500 .
C9 C10 1.396(7) .
C9 H9A 0.9500 .
C10 C11 1.401(7) .
C10 H10A 0.9500 .
C12 C11 1.405(6) .
C12 H12A 0.9500 .
C13 C14 1.547(6) .
C13 H13A 0.9900 .
C13 H13B 0.9900 .
C14 H14A 0.9900 .
C14 H14B 0.9900 .
C15 C16 1.515(6) .
C16 C17 1.407(6) .
C16 C21 1.421(6) .
C17 C18 1.382(7) .
C17 H17A 0.9500 .
C18 C19 1.398(7) .
C18 H18A 0.9500 .
C19 C20 1.397(6) .
C19 H19A 0.9500 .
C20 C21 1.396(6) .
C20 C22 1.514(6) .
C21 H21A 0.9500 .
C23 C36 1.566(6) 2_675
C23 H23A 0.9900 .
C23 H23B 0.9900 .
C36 C23 1.566(6) 2_675
C36 H36A 0.9500 .
C30 C31 1.398(7) .
C30 C35 1.401(7) .
C35 C34 1.413(7) .
C35 H35A 0.9500 .
C34 C33 1.393(8) .
C34 H34A 0.9500 .
C33 C32 1.400(9) .
C33 H33A 0.9500 .
C32 C31 1.395(7) .
C32 H32A 0.9500 .
C29 C24 1.391(6) .
C29 C28 1.416(7) .
C29 H29A 0.9500 .
C31 H31A 0.9500 .
C24 C25 1.412(7) .
C28 C27 1.388(8) .
C28 H28A 0.9500 .
C27 C26 1.394(8) .
C27 H27A 0.9500 .
C26 C25 1.404(7) .
C26 H26A 0.9500 .
C25 H25A 0.9500 .
C11 H11A 0.9500 .
C2S C1S 1.379(9) .
C2S C3S 1.394(9) .
C2S H2SA 0.9500 .
C1S C3S 1.394(9) 2_656
C1S H1SA 0.9500 .
C3S C1S 1.394(9) 2_656
C3S H3SA 0.9500 .

loop_
_geom_torsion_atom_site_label_1
_geom_torsion_atom_site_label_2
_geom_torsion_atom_site_label_3
_geom_torsion_atom_site_label_4
_geom_torsion
_geom_torsion_site_symmetry_4
P2 Pt1 P1 C7 0.96(18) .
Cl2 Pt1 P1 C7 142.1(3) .
Cl1 Pt1 P1 C7 -176.38(18) .
P2 Pt1 P1 C1 -117.50(15) .
Cl2 Pt1 P1 C1 23.6(3) .
Cl1 Pt1 P1 C1 65.16(15) .
P2 Pt1 P1 C13 126.57(16) .
Cl2 Pt1 P1 C13 -92.3(3) .
Cl1 Pt1 P1 C13 -50.77(16) .
P1 Pt1 P2 C30 84.53(16) .
Cl2 Pt1 P2 C30 -88.80(16) .
Cl1 Pt1 P2 C30 -126.3(4) .
P1 Pt1 P2 C36 -39.91(18) .
Cl2 Pt1 P2 C36 146.76(18) .
Cl1 Pt1 P2 C36 109.2(4) .
P1 Pt1 P2 C24 -157.23(16) .
Cl2 Pt1 P2 C24 29.44(16) .
Cl1 Pt1 P2 C24 -8.1(5) .
C7 P1 C1 C6 -117.3(4) .
C13 P1 C1 C6 134.8(4) .
Pt1 P1 C1 C6 12.4(4) .
C7 P1 C1 C2 62.2(4) .
C13 P1 C1 C2 -45.8(4) .
Pt1 P1 C1 C2 -168.2(4) .
C6 C1 C2 C3 -1.5(8) .
P1 C1 C2 C3 179.0(5) .
C1 C2 C3 C4 0.2(9) .
C2 C3 C4 C5 1.1(9) .
C3 C4 C5 C6 -1.0(8) .
C2 C1 C6 C5 1.5(7) .
P1 C1 C6 C5 -179.0(3) .
C4 C5 C6 C1 -0.3(7) .
C1 P1 C7 C12 46.0(4) .
C13 P1 C7 C12 152.9(3) .
Pt1 P1 C7 C12 -77.2(4) .
C1 P1 C7 C8 -136.1(4) .
C13 P1 C7 C8 -29.2(4) .
Pt1 P1 C7 C8 100.7(3) .
C12 C7 C8 C9 1.1(6) .
P1 C7 C8 C9 -176.8(3) .
C7 C8 C9 C10 -0.7(7) .
C8 C9 C10 C11 -1.1(7) .
C8 C7 C12 C11 0.2(6) .
P1 C7 C12 C11 178.2(4) .
C7 P1 C13 C14 93.4(3) .
C1 P1 C13 C14 -161.0(3) .
Pt1 P1 C13 C14 -40.4(3) .
C15 N1 C14 C13 74.2(5) .
P1 C13 C14 N1 -169.3(3) .
C14 N1 C15 O1 2.0(7) .
C14 N1 C15 C16 -177.3(4) .
O1 C15 C16 C17 170.3(5) .
N1 C15 C16 C17 -10.4(7) .
O1 C15 C16 C21 -7.6(7) .
N1 C15 C16 C21 171.8(4) .
C21 C16 C17 C18 -0.1(7) .
C15 C16 C17 C18 -177.9(5) .
C16 C17 C18 C19 1.8(8) .
C17 C18 C19 C20 -2.0(8) .
C18 C19 C20 C21 0.6(7) .
C18 C19 C20 C22 174.5(5) .
C19 C20 C21 C16 1.1(7) .
C22 C20 C21 C16 -172.6(4) .
C17 C16 C21 C20 -1.4(7) .
C15 C16 C21 C20 176.6(4) .
C23 N2 C22 O2 -7.1(7) .
C23 N2 C22 C20 168.9(4) .
C21 C20 C22 O2 149.1(5) .
C19 C20 C22 O2 -24.6(7) .
C21 C20 C22 N2 -27.1(7) .
C19 C20 C22 N2 159.2(4) .
C22 N2 C23 C36 -80.5(5) 2_675
C30 P2 C36 C23 86.4(4) 2_675
C24 P2 C36 C23 -25.2(4) 2_675
Pt1 P2 C36 C23 -146.3(3) 2_675
C36 P2 C30 C31 154.7(4) .
C24 P2 C30 C31 -96.1(4) .
Pt1 P2 C30 C31 24.2(4) .
C36 P2 C30 C35 -26.5(5) .
C24 P2 C30 C35 82.7(4) .
Pt1 P2 C30 C35 -157.0(4) .
C31 C30 C35 C34 2.0(8) .
P2 C30 C35 C34 -176.8(4) .
C30 C35 C34 C33 -1.8(9) .
C35 C34 C33 C32 0.9(10) .
C34 C33 C32 C31 -0.3(10) .
C33 C32 C31 C30 0.5(9) .
C35 C30 C31 C32 -1.3(8) .
P2 C30 C31 C32 177.5(4) .
C28 C29 C24 C25 -1.7(7) .
C28 C29 C24 P2 178.6(4) .
C30 P2 C24 C29 2.4(4) .
C36 P2 C24 C29 114.2(4) .
Pt1 P2 C24 C29 -119.5(4) .
C30 P2 C24 C25 -177.3(4) .
C36 P2 C24 C25 -65.6(4) .
Pt1 P2 C24 C25 60.7(4) .
C24 C29 C28 C27 -0.3(8) .
C29 C28 C27 C26 1.8(8) .
C28 C27 C26 C25 -1.4(8) .
C27 C26 C25 C24 -0.6(8) .
C29 C24 C25 C26 2.2(7) .
P2 C24 C25 C26 -178.1(4) .
C9 C10 C11 C12 2.4(7) .
C7 C12 C11 C10 -2.0(7) .
C3S C2S C1S C3S -0.3(11) 2_656
C1S C2S C3S C1S 0.3(11) 2_656

loop_
_platon_squeeze_void_nr
_platon_squeeze_void_average_x
_platon_squeeze_void_average_y
_platon_squeeze_void_average_z
_platon_squeeze_void_volume
_platon_squeeze_void_count_electrons
_platon_squeeze_void_content
1 -0.000 -0.000 0.000 468 151 ' '
